data_7245660
loop_
_publ_author_name
'Darii, Mariana'
'Mikosch, Annabel'
'van Leusen, Jan'
'Kravtsov, Victor Ch.'
'Dvornina, Elena G.'
'Clapco, Steliana T.'
'Ciloci, Alexandra'
'K\"ogerler, Paul'
'Baca, Svetlana G.'

_publ_section_title
;
 FeII/III and MnII complexes based on 2,4,6-tris(2-pyridyl)-triazine:
 synthesis, structures, magnetic and biological properties
;
_journal_issue 45
_journal_name_full 'RSC Advances'
_journal_page_first 29034
_journal_page_last 29047
_journal_paper_doi 10.1039/D2RA04868J
_journal_volume 12
_journal_year 2022
_chemical_formula_sum 'C24 H27 Cl Mn N6 O4'
_chemical_formula_weight 553.90
_space_group_crystal_system triclinic
_space_group_IT_number 2
_space_group_name_Hall '-P 1'
_space_group_name_H-M_alt 'P -1'
_atom_sites_solution_hydrogens geom
_audit_creation_method SHELXL-2014/7
_audit_update_record
;
2021-09-10 deposited with the CCDC.	2022-10-06 downloaded from the CCDC.
;
_cell_angle_alpha 71.115(4)
_cell_angle_beta 81.894(4)
_cell_angle_gamma 68.777(5)
_cell_formula_units_Z 2
_cell_length_a 8.8127(6)
_cell_length_b 10.9546(5)
_cell_length_c 15.1293(6)
_cell_measurement_reflns_used 2109
_cell_measurement_temperature 293(2)
_cell_measurement_theta_max 27.5650
_cell_measurement_theta_min 3.3260
_cell_volume 1287.76(13)
_computing_cell_refinement
;
CrysAlisPro, Agilent Technologies,
Version 1.171.37.35 (release 13-08-2014 CrysAlis171 .NET)
(compiled Aug 13 2014,18:06:01)
;
_computing_data_collection
;
CrysAlisPro, Agilent Technologies,
Version 1.171.37.35 (release 13-08-2014 CrysAlis171 .NET)
(compiled Aug 13 2014,18:06:01)
;
_computing_data_reduction
;
CrysAlisPro, Agilent Technologies,
Version 1.171.37.35 (release 13-08-2014 CrysAlis171 .NET)
(compiled Aug 13 2014,18:06:01)
;
_computing_structure_refinement 'SHELXL-2014/7 (Sheldrick, 2014)'
_diffrn_ambient_temperature 293(2)
_diffrn_detector_area_resol_mean 15.9914
_diffrn_measured_fraction_theta_full 0.994
_diffrn_measured_fraction_theta_max 0.993
_diffrn_measurement_device_type 'Xcalibur, Eos'
_diffrn_measurement_method '\w scans'
_diffrn_radiation_type MoK\a
_diffrn_radiation_wavelength 0.71073
_diffrn_reflns_av_R_equivalents 0.0275
_diffrn_reflns_av_unetI/netI 0.0613
_diffrn_reflns_Laue_measured_fraction_full 0.994
_diffrn_reflns_Laue_measured_fraction_max 0.993
_diffrn_reflns_limit_h_max 10
_diffrn_reflns_limit_h_min -10
_diffrn_reflns_limit_k_max 13
_diffrn_reflns_limit_k_min -12
_diffrn_reflns_limit_l_max 18
_diffrn_reflns_limit_l_min -13
_diffrn_reflns_number 7205
_diffrn_reflns_point_group_measured_fraction_full 0.994
_diffrn_reflns_point_group_measured_fraction_max 0.993
_diffrn_reflns_theta_full 25.242
_diffrn_reflns_theta_max 25.541
_diffrn_reflns_theta_min 2.992
_diffrn_source 'Enhance (Mo) X-ray Source'
_exptl_absorpt_coefficient_mu 0.658
_exptl_absorpt_correction_T_max 1.00000
_exptl_absorpt_correction_T_min 0.80007
_exptl_absorpt_correction_type multi-scan
_exptl_absorpt_process_details
;
CrysAlisPro, Agilent Technologies,
Version 1.171.37.35 (release 13-08-2014 CrysAlis171 .NET)
(compiled Aug 13 2014,18:06:01)
Empirical absorption correction using spherical harmonics,
 implemented in SCALE3 ABSPACK scaling algorithm.
;
_exptl_crystal_colour orange
_exptl_crystal_density_diffrn 1.429
_exptl_crystal_description block
_exptl_crystal_F_000 574
_exptl_crystal_size_max 0.530
_exptl_crystal_size_mid 0.200
_exptl_crystal_size_min 0.080
_refine_diff_density_max 0.523
_refine_diff_density_min -0.450
_refine_diff_density_rms 0.060
_refine_ls_extinction_method none
_refine_ls_goodness_of_fit_ref 1.006
_refine_ls_hydrogen_treatment constr
_refine_ls_matrix_type full
_refine_ls_number_parameters 330
_refine_ls_number_reflns 4782
_refine_ls_number_restraints 0
_refine_ls_restrained_S_all 1.006
_refine_ls_R_factor_all 0.0687
_refine_ls_R_factor_gt 0.0490
_refine_ls_shift/su_max 0.001
_refine_ls_shift/su_mean 0.000
_refine_ls_structure_factor_coef Fsqd
_refine_ls_weighting_details 'w=1/[\s^2^(Fo^2^)+(0.0639P)^2^+0.0213P] where P=(Fo^2^+2Fc^2^)/3'
_refine_ls_weighting_scheme calc
_refine_ls_wR_factor_gt 0.1186
_refine_ls_wR_factor_ref 0.1351
_reflns_Friedel_coverage 0.000
_reflns_number_gt 3584
_reflns_number_total 4782
_reflns_threshold_expression 'I > 2\s(I)'
_cod_data_source_file d2ra04868j2.cif
_cod_data_source_block V_3725_Darii
_cod_original_cell_volume 1287.75(12)
_cod_database_code 7245660
_shelx_shelxl_version_number 2014/7
_shelx_space_group_comment
;
The symmetry employed for this shelxl refinement is uniquely defined
by the following loop, which should always be used as a source of
symmetry information in preference to the above space-group names.
They are only intended as comments.
;
_shelx_estimated_absorpt_t_min 0.722
_shelx_estimated_absorpt_t_max 0.949

loop_
_space_group_symop_operation_xyz
'x, y, z'
'-x, -y, -z'

loop_
_atom_site_label
_atom_site_type_symbol
_atom_site_fract_x
_atom_site_fract_y
_atom_site_fract_z
_atom_site_U_iso_or_equiv
_atom_site_adp_type
_atom_site_occupancy
_atom_site_site_symmetry_order
_atom_site_calc_flag
_atom_site_refinement_flags_posn
_atom_site_refinement_flags_adp
_atom_site_refinement_flags_occupancy
_atom_site_disorder_assembly
_atom_site_disorder_group
Mn1 Mn 1.16310(5) 0.84168(4) 0.27876(3) 0.03549(17) Uani 1 1 d . . . . .
Cl1 Cl 1.01691(11) 0.69831(8) 0.25614(5) 0.0522(2) Uani 1 1 d . . . . .
O1 O 1.2734(2) 0.9860(2) 0.30600(13) 0.0443(5) Uani 1 1 d . . . . .
H1O1 H 1.3187 0.9588 0.3560 0.066 Uiso 1 1 calc R U . . .
O2 O 1.3353(3) 0.8281(2) 0.15679(14) 0.0523(6) Uani 1 1 d . . . . .
O3 O 1.4231(3) 0.6834(2) 0.29222(14) 0.0535(6) Uani 1 1 d . . . . .
N1 N 1.1587(3) 0.7552(2) 0.44613(15) 0.0331(5) Uani 1 1 d . . . . .
N2 N 0.9299(3) 0.9629(2) 0.34412(14) 0.0308(5) Uani 1 1 d . . . . .
N3 N 1.0003(3) 1.0413(2) 0.16423(15) 0.0373(6) Uani 1 1 d . . . . .
N4 N 0.7663(3) 0.9988(2) 0.47769(15) 0.0318(5) Uani 1 1 d . . . . .
N5 N 0.6733(3) 1.1372(2) 0.32527(15) 0.0354(6) Uani 1 1 d . . . . .
N6 N 0.4900(3) 1.1493(2) 0.55225(16) 0.0379(6) Uani 1 1 d . . . . .
C1 C 1.2776(4) 0.6488(3) 0.49478(19) 0.0363(7) Uani 1 1 d . . . . .
H1 H 1.3692 0.6068 0.4626 0.044 Uiso 1 1 calc R U . . .
C2 C 1.2703(4) 0.5983(3) 0.5912(2) 0.0427(7) Uani 1 1 d . . . . .
H2 H 1.3547 0.5229 0.6229 0.051 Uiso 1 1 calc R U . . .
C3 C 1.1369(4) 0.6609(3) 0.6392(2) 0.0439(8) Uani 1 1 d . . . . .
H3 H 1.1303 0.6286 0.7041 0.053 Uiso 1 1 calc R U . . .
C4 C 1.0121(4) 0.7727(3) 0.59063(18) 0.0370(7) Uani 1 1 d . . . . .
H4 H 0.9208 0.8176 0.6216 0.044 Uiso 1 1 calc R U . . .
C5 C 1.0286(3) 0.8150(3) 0.49409(18) 0.0296(6) Uani 1 1 d . . . . .
C6 C 0.9002(3) 0.9321(3) 0.43633(18) 0.0292(6) Uani 1 1 d . . . . .
C7 C 0.8138(3) 1.0664(3) 0.29203(18) 0.0317(6) Uani 1 1 d . . . . .
C8 C 0.6562(3) 1.1005(3) 0.41887(19) 0.0312(6) Uani 1 1 d . . . . .
C9 C 0.8481(4) 1.1064(3) 0.18993(19) 0.0355(7) Uani 1 1 d . . . . .
C10 C 0.7328(4) 1.2047(3) 0.1278(2) 0.0485(8) Uani 1 1 d . . . . .
H10 H 0.6281 1.2472 0.1482 0.058 Uiso 1 1 calc R U . . .
C11 C 0.7782(4) 1.2383(3) 0.0335(2) 0.0564(9) Uani 1 1 d . . . . .
H11 H 0.7032 1.3031 -0.0107 0.068 Uiso 1 1 calc R U . . .
C12 C 0.9340(4) 1.1752(3) 0.0063(2) 0.0536(9) Uani 1 1 d . . . . .
H12 H 0.9670 1.1981 -0.0563 0.064 Uiso 1 1 calc R U . . .
C13 C 1.0416(4) 1.0771(3) 0.0730(2) 0.0453(8) Uani 1 1 d . . . . .
H13 H 1.1472 1.0341 0.0541 0.054 Uiso 1 1 calc R U . . .
C14 C 0.5059(3) 1.1829(3) 0.45834(18) 0.0319(6) Uani 1 1 d . . . . .
C15 C 0.3902(4) 1.2908(3) 0.4007(2) 0.0417(7) Uani 1 1 d . . . . .
H15 H 0.4048 1.3114 0.3361 0.050 Uiso 1 1 calc R U . . .
C16 C 0.2533(4) 1.3679(3) 0.4395(2) 0.0473(8) Uani 1 1 d . . . . .
H16 H 0.1753 1.4421 0.4018 0.057 Uiso 1 1 calc R U . . .
C17 C 0.2341(4) 1.3329(3) 0.5353(2) 0.0448(8) Uani 1 1 d . . . . .
H17 H 0.1416 1.3810 0.5638 0.054 Uiso 1 1 calc R U . . .
C18 C 0.3562(4) 1.2241(3) 0.5880(2) 0.0429(7) Uani 1 1 d . . . . .
H18 H 0.3437 1.2018 0.6527 0.051 Uiso 1 1 calc R U . . .
C19 C 1.3533(5) 1.0667(4) 0.2370(2) 0.0710(12) Uani 1 1 d . . . . .
H19A H 1.4643 1.0116 0.2290 0.106 Uiso 1 1 calc R U . . .
H19B H 1.3510 1.1426 0.2564 0.106 Uiso 1 1 calc R U . . .
H19C H 1.2987 1.1004 0.1788 0.106 Uiso 1 1 calc R U . . .
C20 C 1.4465(4) 0.7333(3) 0.2061(2) 0.0419(7) Uani 1 1 d . . . . .
C21 C 1.6126(4) 0.6754(4) 0.1625(2) 0.0530(9) Uani 1 1 d . . . . .
H21 H 1.6954 0.6518 0.2079 0.064 Uiso 1 1 calc R U . . .
C22 C 1.6462(5) 0.7797(5) 0.0743(3) 0.1037(17) Uani 1 1 d . . . . .
H22A H 1.7547 0.7420 0.0509 0.156 Uiso 1 1 calc R U . . .
H22B H 1.6359 0.8617 0.0885 0.156 Uiso 1 1 calc R U . . .
H22C H 1.5694 0.8011 0.0278 0.156 Uiso 1 1 calc R U . . .
C23 C 1.6231(5) 0.5456(4) 0.1434(3) 0.0749(12) Uani 1 1 d . . . . .
H23A H 1.5914 0.4858 0.1988 0.112 Uiso 1 1 calc R U . . .
H23B H 1.7330 0.5007 0.1254 0.112 Uiso 1 1 calc R U . . .
H23C H 1.5517 0.5678 0.0939 0.112 Uiso 1 1 calc R U . . .
O4 O 0.2304(9) 0.4509(5) 0.1788(4) 0.231(3) Uani 1 1 d . . . . .
H4A H 0.2029 0.5297 0.1812 0.347 Uiso 1 1 calc R U . . .
C24 C 0.1407(9) 0.4457(6) 0.1214(4) 0.133(2) Uani 1 1 d . . . . .
H24A H 0.0439 0.4310 0.1536 0.200 Uiso 1 1 calc R U . . .
H24B H 0.1996 0.3717 0.0957 0.200 Uiso 1 1 calc R U . . .
H24C H 0.1112 0.5305 0.0719 0.200 Uiso 1 1 calc R U . . .

loop_
_atom_site_aniso_label
_atom_site_aniso_U_11
_atom_site_aniso_U_22
_atom_site_aniso_U_33
_atom_site_aniso_U_23
_atom_site_aniso_U_13
_atom_site_aniso_U_12
Mn1 0.0350(3) 0.0343(3) 0.0308(3) -0.0121(2) 0.0014(2) -0.0031(2)
Cl1 0.0622(6) 0.0561(5) 0.0462(5) -0.0220(4) 0.0042(4) -0.0250(4)
O1 0.0499(13) 0.0472(12) 0.0375(11) -0.0131(9) -0.0054(10) -0.0162(11)
O2 0.0442(14) 0.0537(13) 0.0411(12) -0.0103(10) 0.0012(11) -0.0001(11)
O3 0.0463(14) 0.0549(13) 0.0417(13) -0.0123(11) 0.0027(11) 0.0000(11)
N1 0.0316(13) 0.0286(12) 0.0356(13) -0.0119(10) 0.0003(10) -0.0046(11)
N2 0.0294(13) 0.0296(12) 0.0295(12) -0.0096(10) -0.0026(10) -0.0039(10)
N3 0.0411(15) 0.0370(13) 0.0277(12) -0.0100(10) 0.0024(11) -0.0071(11)
N4 0.0283(13) 0.0324(12) 0.0321(12) -0.0113(10) -0.0023(10) -0.0052(10)
N5 0.0316(13) 0.0361(13) 0.0331(13) -0.0113(10) -0.0025(11) -0.0037(11)
N6 0.0362(14) 0.0395(13) 0.0375(13) -0.0190(11) 0.0009(11) -0.0061(12)
C1 0.0363(17) 0.0320(15) 0.0360(16) -0.0130(12) 0.0019(13) -0.0045(13)
C2 0.0405(18) 0.0331(15) 0.0457(18) -0.0082(13) -0.0073(15) -0.0031(14)
C3 0.049(2) 0.0435(17) 0.0308(16) -0.0045(13) -0.0051(14) -0.0098(15)
C4 0.0364(17) 0.0390(16) 0.0308(15) -0.0110(13) 0.0009(13) -0.0075(14)
C5 0.0301(15) 0.0256(13) 0.0321(14) -0.0097(11) -0.0024(12) -0.0068(12)
C6 0.0298(15) 0.0296(14) 0.0304(14) -0.0145(11) 0.0029(12) -0.0090(12)
C7 0.0291(15) 0.0300(14) 0.0338(15) -0.0125(12) -0.0037(12) -0.0036(12)
C8 0.0293(15) 0.0298(14) 0.0347(15) -0.0134(12) -0.0006(12) -0.0066(12)
C9 0.0367(17) 0.0347(15) 0.0319(15) -0.0099(12) -0.0034(13) -0.0073(13)
C10 0.0442(19) 0.0481(18) 0.0366(17) -0.0084(14) -0.0071(15) 0.0021(15)
C11 0.054(2) 0.057(2) 0.0399(18) -0.0032(16) -0.0148(17) -0.0023(18)
C12 0.068(2) 0.053(2) 0.0324(17) -0.0070(15) -0.0039(17) -0.0162(19)
C13 0.050(2) 0.0464(18) 0.0348(16) -0.0111(14) 0.0006(15) -0.0128(16)
C14 0.0262(15) 0.0317(14) 0.0374(15) -0.0138(12) -0.0012(12) -0.0061(12)
C15 0.0372(18) 0.0391(16) 0.0439(17) -0.0131(13) -0.0007(14) -0.0067(14)
C16 0.0345(18) 0.0383(17) 0.061(2) -0.0172(15) -0.0060(15) 0.0009(14)
C17 0.0355(17) 0.0444(17) 0.056(2) -0.0273(15) 0.0075(15) -0.0078(15)
C18 0.0413(18) 0.0469(17) 0.0444(17) -0.0248(14) 0.0051(14) -0.0117(15)
C19 0.092(3) 0.062(2) 0.065(2) -0.0034(19) -0.009(2) -0.044(2)
C20 0.0370(18) 0.0414(17) 0.0436(18) -0.0181(15) 0.0029(15) -0.0055(15)
C21 0.0364(19) 0.062(2) 0.056(2) -0.0243(17) 0.0067(16) -0.0080(16)
C22 0.067(3) 0.105(4) 0.103(4) -0.015(3) 0.047(3) -0.021(3)
C23 0.061(3) 0.078(3) 0.075(3) -0.043(2) -0.002(2) 0.007(2)
O4 0.294(7) 0.142(4) 0.182(5) -0.096(4) -0.128(5) 0.100(4)
C24 0.196(7) 0.086(4) 0.108(5) -0.029(3) -0.015(5) -0.032(4)

loop_
_atom_type_symbol
_atom_type_description
_atom_type_scat_dispersion_real
_atom_type_scat_dispersion_imag
_atom_type_scat_source
C C 0.0033 0.0016 'International Tables Vol C Tables 4.2.6.8 and 6.1.1.4'
H H 0.0000 0.0000 'International Tables Vol C Tables 4.2.6.8 and 6.1.1.4'
N N 0.0061 0.0033 'International Tables Vol C Tables 4.2.6.8 and 6.1.1.4'
O O 0.0106 0.0060 'International Tables Vol C Tables 4.2.6.8 and 6.1.1.4'
Cl Cl 0.1484 0.1585 'International Tables Vol C Tables 4.2.6.8 and 6.1.1.4'
Mn Mn 0.3368 0.7283 'International Tables Vol C Tables 4.2.6.8 and 6.1.1.4'

loop_
_geom_angle_atom_site_label_1
_geom_angle_atom_site_label_2
_geom_angle_atom_site_label_3
_geom_angle
_geom_angle_site_symmetry_1
_geom_angle_site_symmetry_3
_geom_angle_publ_flag
O2 Mn1 O1 88.12(8) . . ?
O2 Mn1 N2 149.38(7) . . ?
O1 Mn1 N2 84.56(8) . . ?
O2 Mn1 O3 57.54(7) . . ?
O1 Mn1 O3 86.70(8) . . ?
N2 Mn1 O3 150.87(8) . . ?
O2 Mn1 N1 140.36(8) . . ?
O1 Mn1 N1 83.05(7) . . ?
N2 Mn1 N1 68.05(7) . . ?
O3 Mn1 N1 83.35(8) . . ?
O2 Mn1 N3 81.95(8) . . ?
O1 Mn1 N3 86.06(7) . . ?
N2 Mn1 N3 67.93(8) . . ?
O3 Mn1 N3 139.02(8) . . ?
N1 Mn1 N3 135.40(8) . . ?
O2 Mn1 Cl1 96.93(6) . . ?
O1 Mn1 Cl1 174.13(6) . . ?
N2 Mn1 Cl1 89.57(6) . . ?
O3 Mn1 Cl1 98.53(6) . . ?
N1 Mn1 Cl1 94.85(6) . . ?
N3 Mn1 Cl1 91.66(6) . . ?
O2 Mn1 C20 28.67(8) . . ?
O1 Mn1 C20 86.31(9) . . ?
N2 Mn1 C20 170.81(9) . . ?
O3 Mn1 C20 28.88(8) . . ?
N1 Mn1 C20 111.93(9) . . ?
N3 Mn1 C20 110.34(9) . . ?
Cl1 Mn1 C20 99.55(7) . . ?
C19 O1 Mn1 124.6(2) . . ?
C20 O2 Mn1 92.68(18) . . ?
C20 O3 Mn1 88.74(17) . . ?
C1 N1 C5 117.6(2) . . ?
C1 N1 Mn1 123.67(19) . . ?
C5 N1 Mn1 118.71(16) . . ?
C7 N2 C6 115.8(2) . . ?
C7 N2 Mn1 121.75(18) . . ?
C6 N2 Mn1 122.47(17) . . ?
C9 N3 C13 117.5(2) . . ?
C9 N3 Mn1 117.68(17) . . ?
C13 N3 Mn1 123.9(2) . . ?
C6 N4 C8 114.7(2) . . ?
C7 N5 C8 115.1(2) . . ?
C18 N6 C14 117.0(2) . . ?
N1 C1 C2 122.7(3) . . ?
C3 C2 C1 119.0(3) . . ?
C2 C3 C4 119.6(3) . . ?
C3 C4 C5 117.4(3) . . ?
N1 C5 C4 123.6(2) . . ?
N1 C5 C6 115.2(2) . . ?
C4 C5 C6 121.2(3) . . ?
N4 C6 N2 124.8(2) . . ?
N4 C6 C5 119.6(2) . . ?
N2 C6 C5 115.6(2) . . ?
N2 C7 N5 124.7(2) . . ?
N2 C7 C9 116.5(2) . . ?
N5 C7 C9 118.7(2) . . ?
N4 C8 N5 124.9(3) . . ?
N4 C8 C14 118.6(2) . . ?
N5 C8 C14 116.5(2) . . ?
N3 C9 C10 123.5(3) . . ?
N3 C9 C7 114.4(2) . . ?
C10 C9 C7 122.1(3) . . ?
C9 C10 C11 117.8(3) . . ?
C12 C11 C10 119.5(3) . . ?
C11 C12 C13 119.0(3) . . ?
N3 C13 C12 122.7(3) . . ?
N6 C14 C15 122.3(3) . . ?
N6 C14 C8 116.8(2) . . ?
C15 C14 C8 120.8(3) . . ?
C16 C15 C14 119.5(3) . . ?
C17 C16 C15 118.7(3) . . ?
C16 C17 C18 118.1(3) . . ?
N6 C18 C17 124.3(3) . . ?
O2 C20 O3 121.0(3) . . ?
O2 C20 C21 120.2(3) . . ?
O3 C20 C21 118.8(3) . . ?
O2 C20 Mn1 58.65(16) . . ?
O3 C20 Mn1 62.37(16) . . ?
C21 C20 Mn1 177.8(2) . . ?
C23 C21 C20 109.1(3) . . ?
C23 C21 C22 111.6(3) . . ?
C20 C21 C22 111.7(3) . . ?

loop_
_geom_bond_atom_site_label_1
_geom_bond_atom_site_label_2
_geom_bond_distance
_geom_bond_site_symmetry_2
_geom_bond_publ_flag
Mn1 O2 2.226(2) . ?
Mn1 O1 2.2943(19) . ?
Mn1 N2 2.295(2) . ?
Mn1 O3 2.307(2) . ?
Mn1 N1 2.399(2) . ?
Mn1 N3 2.412(2) . ?
Mn1 Cl1 2.4860(9) . ?
Mn1 C20 2.604(3) . ?
O1 C19 1.419(4) . ?
O2 C20 1.251(3) . ?
O3 C20 1.258(3) . ?
N1 C1 1.333(3) . ?
N1 C5 1.342(3) . ?
N2 C7 1.327(3) . ?
N2 C6 1.336(3) . ?
N3 C9 1.341(4) . ?
N3 C13 1.342(4) . ?
N4 C6 1.335(3) . ?
N4 C8 1.339(3) . ?
N5 C7 1.330(3) . ?
N5 C8 1.343(3) . ?
N6 C18 1.327(4) . ?
N6 C14 1.348(3) . ?
C1 C2 1.384(4) . ?
C2 C3 1.371(4) . ?
C3 C4 1.386(4) . ?
C4 C5 1.386(4) . ?
C5 C6 1.480(4) . ?
C7 C9 1.482(4) . ?
C8 C14 1.479(4) . ?
C9 C10 1.377(4) . ?
C10 C11 1.392(4) . ?
C11 C12 1.368(5) . ?
C12 C13 1.380(4) . ?
C14 C15 1.381(4) . ?
C15 C16 1.378(4) . ?
C16 C17 1.377(4) . ?
C17 C18 1.382(4) . ?
C20 C21 1.518(4) . ?
C21 C23 1.509(5) . ?
C21 C22 1.524(5) . ?
O4 C24 1.281(6) . ?

loop_
_geom_hbond_atom_site_label_D
_geom_hbond_atom_site_label_H
_geom_hbond_atom_site_label_A
_geom_hbond_distance_DH
_geom_hbond_distance_HA
_geom_hbond_distance_DA
_geom_hbond_angle_DHA
_geom_hbond_site_symmetry_A
O1 H1O1 N6 0.82 2.08 2.848(3) 155.9 2_776
O4 H4A Cl1 0.82 2.45 3.161(5) 145.1 1_455
